data_4104841
loop_
_publ_author_name
'C. W. Liu'
'Bijay Sarkar'
'Yao-Jheng Huang'
'Ping-Kuei Liao'
'Ju-Chun Wang'
'Jean-Yves Saillard'
'Samia Kahlal'

_publ_section_title
;
 Octanuclear Copper(I) Clusters Inscribed in a Se12 Icosahedron:
 Anion-Induced Modulation of the Core Size and Symmetry
;
_journal_name_full 'Journal of the American Chemical Society'
_journal_page_first 11222
_journal_page_last 11233
_journal_paper_doi 10.1021/ja904089t
_journal_volume 131
_journal_year 2009
_chemical_formula_sum 'C27 H63 Cu8 F7 O12 P7 Se12'
_chemical_formula_weight 2385.40
_chemical_name_systematic
;
 ?
;
_space_group_IT_number 167
_symmetry_cell_setting trigonal
_symmetry_space_group_name_Hall '-R 3 2"c'
_symmetry_space_group_name_H-M 'R -3 c :H'
_atom_sites_solution_hydrogens geom
_atom_sites_solution_primary direct
_atom_sites_solution_secondary difmap
_audit_creation_method SHELXL-97
_cell_angle_alpha 90.00
_cell_angle_beta 90.00
_cell_angle_gamma 120.00
_cell_formula_units_Z 12
_cell_length_a 17.7369(8)
_cell_length_b 17.7369(8)
_cell_length_c 72.654(3)
_cell_measurement_reflns_used 9887
_cell_measurement_temperature 293(2)
_cell_measurement_theta_max 27.34
_cell_measurement_theta_min 2.30
_cell_volume 19794.5(15)
_computing_cell_refinement 'Bruker SAINT'
_computing_data_collection 'Bruker APEX2'
_computing_data_reduction 'Bruker SAINT'
_computing_molecular_graphics 'Bruker SHELXTL'
_computing_publication_material 'Bruker SHELXTL'
_computing_structure_refinement 'SHELXL-97 (Sheldrick, 1997)'
_computing_structure_solution 'SHELXS-97 (Sheldrick, 1990)'
_diffrn_ambient_temperature 293(2)
_diffrn_measured_fraction_theta_full 1.000
_diffrn_measured_fraction_theta_max 1.000
_diffrn_measurement_device_type 'Bruker APEX-II CCD'
_diffrn_measurement_method '\f and \w scans'
_diffrn_radiation_monochromator graphite
_diffrn_radiation_source 'fine-focus sealed tube'
_diffrn_radiation_type MoK\a
_diffrn_radiation_wavelength 0.71073
_diffrn_reflns_av_R_equivalents 0.0649
_diffrn_reflns_av_sigmaI/netI 0.0287
_diffrn_reflns_limit_h_max 21
_diffrn_reflns_limit_h_min -21
_diffrn_reflns_limit_k_max 20
_diffrn_reflns_limit_k_min -21
_diffrn_reflns_limit_l_max 86
_diffrn_reflns_limit_l_min -86
_diffrn_reflns_number 52152
_diffrn_reflns_theta_full 25.00
_diffrn_reflns_theta_max 25.00
_diffrn_reflns_theta_min 1.44
_diffrn_standards_number 0
_exptl_absorpt_coefficient_mu 9.380
_exptl_absorpt_correction_T_max 0.626
_exptl_absorpt_correction_T_min 0.066
_exptl_absorpt_correction_type multi-scan
_exptl_absorpt_process_details SADABS
_exptl_crystal_colour colorless
_exptl_crystal_density_diffrn 2.401
_exptl_crystal_description plate
_exptl_crystal_F_000 13548
_exptl_crystal_size_max 0.33
_exptl_crystal_size_mid 0.26
_exptl_crystal_size_min 0.05
_refine_diff_density_max 1.995
_refine_diff_density_min -1.640
_refine_diff_density_rms 0.179
_refine_ls_extinction_method none
_refine_ls_goodness_of_fit_ref 1.131
_refine_ls_hydrogen_treatment constr
_refine_ls_matrix_type full
_refine_ls_number_parameters 215
_refine_ls_number_reflns 3885
_refine_ls_number_restraints 0
_refine_ls_restrained_S_all 1.131
_refine_ls_R_factor_all 0.0772
_refine_ls_R_factor_gt 0.0484
_refine_ls_shift/su_max 0.001
_refine_ls_shift/su_mean 0.000
_refine_ls_structure_factor_coef Fsqd
_refine_ls_weighting_details 'calc w=1/[\s^2^(Fo^2^)+(0.1128P)^2^+21.3314P] where P=(Fo^2^+2Fc^2^)/3'
_refine_ls_weighting_scheme calc
_refine_ls_wR_factor_gt 0.1568
_refine_ls_wR_factor_ref 0.1812
_reflns_number_gt 2758
_reflns_number_total 3885
_reflns_threshold_expression >2sigma(I)
_cod_data_source_file ja904089t_si_002_3.cif
_cod_data_source_block 2b
_cod_original_cell_volume 19794.7(16)
_cod_original_sg_symbol_H-M 'R -3 c'
_cod_database_code 4104841

loop_
_symmetry_equiv_pos_as_xyz
'x, y, z'
'-y, x-y, z'
'-x+y, -x, z'
'y, x, -z+1/2'
'x-y, -y, -z+1/2'
'-x, -x+y, -z+1/2'
'x+2/3, y+1/3, z+1/3'
'-y+2/3, x-y+1/3, z+1/3'
'-x+y+2/3, -x+1/3, z+1/3'
'y+2/3, x+1/3, -z+5/6'
'x-y+2/3, -y+1/3, -z+5/6'
'-x+2/3, -x+y+1/3, -z+5/6'
'x+1/3, y+2/3, z+2/3'
'-y+1/3, x-y+2/3, z+2/3'
'-x+y+1/3, -x+2/3, z+2/3'
'y+1/3, x+2/3, -z+7/6'
'x-y+1/3, -y+2/3, -z+7/6'
'-x+1/3, -x+y+2/3, -z+7/6'
'-x, -y, -z'
'y, -x+y, -z'
'x-y, x, -z'
'-y, -x, z-1/2'
'-x+y, y, z-1/2'
'x, x-y, z-1/2'
'-x+2/3, -y+1/3, -z+1/3'
'y+2/3, -x+y+1/3, -z+1/3'
'x-y+2/3, x+1/3, -z+1/3'
'-y+2/3, -x+1/3, z-1/6'
'-x+y+2/3, y+1/3, z-1/6'
'x+2/3, x-y+1/3, z-1/6'
'-x+1/3, -y+2/3, -z+2/3'
'y+1/3, -x+y+2/3, -z+2/3'
'x-y+1/3, x+2/3, -z+2/3'
'-y+1/3, -x+2/3, z+1/6'
'-x+y+1/3, y+2/3, z+1/6'
'x+1/3, x-y+2/3, z+1/6'

loop_
_atom_site_label
_atom_site_type_symbol
_atom_site_fract_x
_atom_site_fract_y
_atom_site_fract_z
_atom_site_U_iso_or_equiv
_atom_site_adp_type
_atom_site_occupancy
_atom_site_symmetry_multiplicity
_atom_site_calc_flag
_atom_site_refinement_flags
Se1 Se 0.24987(5) 0.51313(5) 0.049876(11) 0.0468(3) Uani 1 1 d .
Se2 Se 0.21474(5) 0.42273(5) 0.102708(12) 0.0549(3) Uani 1 1 d .
Se3 Se 0.40117(5) 0.58425(5) 0.132121(13) 0.0607(3) Uani 1 1 d .
Se4 Se 0.45600(5) 0.55015(5) 0.080069(11) 0.0501(3) Uani 1 1 d .
Cu1 Cu 0.3333 0.6667 0.05386(3) 0.0591(5) Uani 1 3 d S
Cu2 Cu 0.30753(7) 0.51312(8) 0.079284(15) 0.0670(4) Uani 1 1 d .
Cu3 Cu 0.45531(8) 0.64803(7) 0.102625(16) 0.0775(4) Uani 1 1 d .
Cu4 Cu 0.3333 0.6667 0.12764(4) 0.0843(7) Uani 1 3 d S
P1 P 0.12322(12) 0.50098(12) 0.05438(3) 0.0465(5) Uani 1 1 d .
P2 P 0.30685(15) 0.45151(14) 0.12509(3) 0.0582(6) Uani 1 1 d .
F1 F 0.3333 0.6667 0.09068(9) 0.0423(16) Uani 1 3 d S
O1 O 0.1051(4) 0.5537(3) 0.03945(7) 0.0566(14) Uani 1 1 d .
O2 O 0.0575(3) 0.4024(3) 0.05100(9) 0.0689(16) Uani 1 1 d .
O3 O 0.2587(5) 0.3983(5) 0.14207(10) 0.104(2) Uani 1 1 d .
O4 O 0.3701(6) 0.4149(5) 0.12067(12) 0.114(3) Uani 1 1 d .
C1 C 0.1246(8) 0.5518(7) 0.01967(13) 0.082(3) Uani 1 1 d .
H1A H 0.1867 0.5761 0.0180 0.098 Uiso 1 1 calc R
H1B H 0.0952 0.4921 0.0153 0.098 Uiso 1 1 calc R
C2 C 0.0948(9) 0.6025(8) 0.00922(16) 0.112(4) Uani 1 1 d .
H2A H 0.1086 0.6026 -0.0036 0.167 Uiso 1 1 calc R
H2B H 0.1234 0.6612 0.0137 0.167 Uiso 1 1 calc R
H2C H 0.0330 0.5770 0.0106 0.167 Uiso 1 1 calc R
C3 C -0.0376(7) 0.3651(8) 0.0533(2) 0.147(6) Uani 1 1 d .
H3A H -0.0533 0.3469 0.0659 0.176 Uiso 1 1 calc R
H3B H -0.0523 0.4099 0.0507 0.176 Uiso 1 1 calc R
C4 C -0.0853(7) 0.2956(9) 0.0420(2) 0.146(6) Uani 1 1 d .
H4A H -0.1462 0.2752 0.0437 0.219 Uiso 1 1 calc R
H4B H -0.0734 0.2498 0.0449 0.219 Uiso 1 1 calc R
H4C H -0.0698 0.3130 0.0294 0.219 Uiso 1 1 calc R
C5 C 0.1899(12) 0.4028(12) 0.14961(18) 0.138(6) Uani 1 1 d .
H5A H 0.1526 0.4017 0.1397 0.165 Uiso 1 1 calc R
H5B H 0.2123 0.4580 0.1560 0.165 Uiso 1 1 calc R
C6 C 0.1371(8) 0.3316(7) 0.16267(17) 0.106(4) Uani 1 1 d .
H6A H 0.0903 0.3387 0.1673 0.159 Uiso 1 1 calc R
H6B H 0.1730 0.3333 0.1727 0.159 Uiso 1 1 calc R
H6C H 0.1135 0.2766 0.1565 0.159 Uiso 1 1 calc R
C7 C 0.3506(8) 0.3365(7) 0.11327(18) 0.105(4) Uani 1 1 d .
H7A H 0.3347 0.3342 0.1004 0.125 Uiso 1 1 calc R
H7B H 0.3017 0.2898 0.1198 0.125 Uiso 1 1 calc R
C8 C 0.4275(9) 0.3259(9) 0.1149(3) 0.193(10) Uani 1 1 d .
H8A H 0.4146 0.2709 0.1097 0.289 Uiso 1 1 calc R
H8B H 0.4424 0.3276 0.1277 0.289 Uiso 1 1 calc R
H8C H 0.4755 0.3721 0.1084 0.289 Uiso 1 1 calc R
P3 P 0.3333 0.6667 0.97719(11) 0.146(3) Uani 1 3 d S
F2 F 0.2759(15) 0.5844(15) 0.9873(2) 0.331(11) Uani 1 1 d .
F3 F 0.3492(14) 0.6063(9) 0.9662(3) 0.306(10) Uani 1 1 d .
C10 C 0.3803(17) 0.6147(17) 0.9170(7) 0.35(2) Uiso 1 1 d .
H10A H 0.4105 0.5844 0.9177 0.416 Uiso 1 1 calc R

loop_
_atom_site_aniso_label
_atom_site_aniso_U_11
_atom_site_aniso_U_22
_atom_site_aniso_U_33
_atom_site_aniso_U_23
_atom_site_aniso_U_13
_atom_site_aniso_U_12
Se1 0.0447(4) 0.0467(5) 0.0494(5) -0.0049(3) -0.0024(3) 0.0232(3)
Se2 0.0535(5) 0.0458(5) 0.0576(6) 0.0051(3) -0.0016(3) 0.0190(4)
Se3 0.0614(5) 0.0622(5) 0.0564(6) 0.0052(4) -0.0108(4) 0.0293(4)
Se4 0.0524(5) 0.0485(5) 0.0553(5) 0.0004(3) -0.0011(3) 0.0298(4)
Cu1 0.0477(6) 0.0477(6) 0.0820(13) 0.000 0.000 0.0238(3)
Cu2 0.0536(6) 0.0905(8) 0.0578(7) 0.0135(5) 0.0036(5) 0.0367(6)
Cu3 0.0996(9) 0.0526(6) 0.0653(8) -0.0022(5) 0.0140(6) 0.0269(6)
Cu4 0.0628(8) 0.0628(8) 0.127(2) 0.000 0.000 0.0314(4)
P1 0.0413(10) 0.0406(10) 0.0542(12) -0.0031(8) -0.0048(8) 0.0179(8)
P2 0.0692(13) 0.0517(12) 0.0590(13) 0.0067(10) -0.0037(10) 0.0342(11)
F1 0.038(2) 0.038(2) 0.050(4) 0.000 0.000 0.0191(12)
O1 0.064(3) 0.065(3) 0.047(3) -0.006(2) -0.010(3) 0.036(3)
O2 0.045(3) 0.041(3) 0.104(5) -0.010(3) 0.001(3) 0.009(2)
O3 0.099(5) 0.100(5) 0.077(5) 0.034(4) 0.005(4) 0.022(4)
O4 0.141(7) 0.101(6) 0.135(7) -0.041(5) -0.054(6) 0.088(5)
C1 0.101(8) 0.101(8) 0.055(6) -0.001(5) -0.008(5) 0.058(6)
C2 0.163(12) 0.109(9) 0.071(7) 0.006(6) -0.030(7) 0.075(9)
C3 0.050(6) 0.103(9) 0.239(17) -0.082(11) 0.009(8) 0.002(6)
C4 0.068(8) 0.117(11) 0.204(17) -0.016(11) -0.035(9) 0.010(8)
C5 0.218(17) 0.199(17) 0.083(9) 0.027(10) 0.041(10) 0.170(15)
C6 0.101(8) 0.076(7) 0.096(9) 0.002(6) 0.011(7) 0.012(6)
C7 0.131(10) 0.075(7) 0.117(9) -0.003(7) -0.005(8) 0.058(7)
C8 0.117(11) 0.112(11) 0.39(3) -0.079(15) -0.048(15) 0.089(10)
P3 0.181(5) 0.181(5) 0.077(5) 0.000 0.000 0.090(3)
F2 0.35(3) 0.38(3) 0.266(19) 0.177(16) 0.162(19) 0.19(2)
F3 0.37(2) 0.186(14) 0.36(2) -0.057(14) 0.12(2) 0.131(14)

loop_
_atom_type_symbol
_atom_type_description
_atom_type_scat_dispersion_real
_atom_type_scat_dispersion_imag
_atom_type_scat_source
C C 0.0033 0.0016 'International Tables Vol C Tables 4.2.6.8 and 6.1.1.4'
H H 0.0000 0.0000 'International Tables Vol C Tables 4.2.6.8 and 6.1.1.4'
O O 0.0106 0.0060 'International Tables Vol C Tables 4.2.6.8 and 6.1.1.4'
F F 0.0171 0.0103 'International Tables Vol C Tables 4.2.6.8 and 6.1.1.4'
P P 0.1023 0.0942 'International Tables Vol C Tables 4.2.6.8 and 6.1.1.4'
Cu Cu 0.3201 1.2651 'International Tables Vol C Tables 4.2.6.8 and 6.1.1.4'
Se Se -0.0929 2.2259 'International Tables Vol C Tables 4.2.6.8 and 6.1.1.4'

loop_
_geom_angle_atom_site_label_1
_geom_angle_atom_site_label_2
_geom_angle_atom_site_label_3
_geom_angle
_geom_angle_site_symmetry_1
_geom_angle_site_symmetry_3
P1 Se1 Cu2 106.81(7) . .
P1 Se1 Cu1 96.66(6) . .
Cu2 Se1 Cu1 82.46(6) . .
P2 Se2 Cu2 101.14(7) . .
P2 Se2 Cu3 103.51(7) . 3_565
Cu2 Se2 Cu3 75.86(5) . 3_565
P2 Se3 Cu4 106.79(7) . .
P2 Se3 Cu3 102.30(8) . .
Cu4 Se3 Cu3 77.84(8) . .
P1 Se4 Cu2 99.01(6) 2_665 .
P1 Se4 Cu3 106.80(6) 2_665 .
Cu2 Se4 Cu3 79.03(5) . .
Se1 Cu1 Se1 118.54(2) 2_665 .
Se1 Cu1 Se1 118.54(2) 2_665 3_565
Se1 Cu1 Se1 118.54(2) . 3_565
Se2 Cu2 Se1 119.84(5) . .
Se2 Cu2 Se4 118.18(5) . .
Se1 Cu2 Se4 116.15(5) . .
Se2 Cu2 Cu3 52.53(4) . 3_565
Se1 Cu2 Cu3 100.47(4) . 3_565
Se4 Cu2 Cu3 135.92(5) . 3_565
Se2 Cu2 Cu3 99.63(5) . .
Se1 Cu2 Cu3 134.99(5) . .
Se4 Cu2 Cu3 50.73(4) . .
Cu3 Cu2 Cu3 86.23(6) 3_565 .
Se2 Cu3 Se3 116.10(6) 2_665 .
Se2 Cu3 Se4 116.63(6) 2_665 .
Se3 Cu3 Se4 114.68(5) . .
Se2 Cu3 Cu2 51.60(4) 2_665 2_665
Se3 Cu3 Cu2 142.87(6) . 2_665
Se4 Cu3 Cu2 100.35(5) . 2_665
Se2 Cu3 Cu4 101.59(4) 2_665 .
Se3 Cu3 Cu4 50.26(5) . .
Se4 Cu3 Cu4 140.27(5) . .
Cu2 Cu3 Cu4 94.78(5) 2_665 .
Se2 Cu3 Cu2 144.12(6) 2_665 .
Se3 Cu3 Cu2 98.27(5) . .
Se4 Cu3 Cu2 50.24(3) . .
Cu2 Cu3 Cu2 94.75(5) 2_665 .
Cu4 Cu3 Cu2 92.28(5) . .
Se3 Cu4 Se3 118.09(4) 3_565 2_665
Se3 Cu4 Se3 118.09(4) 3_565 .
Se3 Cu4 Se3 118.09(4) 2_665 .
Se3 Cu4 Cu3 137.38(9) 3_565 .
Se3 Cu4 Cu3 97.89(5) 2_665 .
Se3 Cu4 Cu3 51.90(4) . .
Se3 Cu4 Cu3 51.90(4) 3_565 3_565
Se3 Cu4 Cu3 137.37(9) 2_665 3_565
Se3 Cu4 Cu3 97.89(5) . 3_565
Cu3 Cu4 Cu3 86.41(8) . 3_565
Se3 Cu4 Cu3 97.89(5) 3_565 2_665
Se3 Cu4 Cu3 51.90(4) 2_665 2_665
Se3 Cu4 Cu3 137.38(9) . 2_665
Cu3 Cu4 Cu3 86.41(8) . 2_665
Cu3 Cu4 Cu3 86.40(8) 3_565 2_665
O2 P1 O1 107.4(3) . .
O2 P1 Se1 104.1(2) . .
O1 P1 Se1 110.3(2) . .
O2 P1 Se4 110.7(2) . 3_565
O1 P1 Se4 103.3(2) . 3_565
Se1 P1 Se4 120.65(9) . 3_565
O3 P2 O4 101.7(5) . .
O3 P2 Se3 111.8(3) . .
O4 P2 Se3 100.0(3) . .
O3 P2 Se2 109.6(3) . .
O4 P2 Se2 110.8(3) . .
Se3 P2 Se2 120.91(10) . .
C1 O1 P1 122.6(5) . .
C3 O2 P1 121.9(6) . .
C5 O3 P2 121.6(8) . .
C7 O4 P2 128.8(8) . .
C2 C1 O1 109.3(9) . .
C4 C3 O2 112.9(11) . .
O3 C5 C6 114.1(11) . .
O4 C7 C8 108.6(11) . .
F3 P3 F3 93.3(12) 3_565 2_665
F3 P3 F3 93.3(12) 3_565 .
F3 P3 F3 93.3(12) 2_665 .
F3 P3 F2 88.2(12) 3_565 .
F3 P3 F2 174.1(14) 2_665 .
F3 P3 F2 80.9(11) . .
F3 P3 F2 174.1(15) 3_565 2_665
F3 P3 F2 80.9(12) 2_665 2_665
F3 P3 F2 88.2(12) . 2_665
F2 P3 F2 97.7(12) . 2_665
F3 P3 F2 80.9(11) 3_565 3_565
F3 P3 F2 88.2(12) 2_665 3_565
F3 P3 F2 174.1(14) . 3_565
F2 P3 F2 97.7(12) . 3_565
F2 P3 F2 97.7(12) 2_665 3_565
C10 C10 C10 119.9(5) 12_556 11_566

loop_
_geom_bond_atom_site_label_1
_geom_bond_atom_site_label_2
_geom_bond_distance
_geom_bond_site_symmetry_2
Se1 P1 2.172(2) .
Se1 Cu2 2.3688(13) .
Se1 Cu1 2.3790(8) .
Se2 P2 2.177(2) .
Se2 Cu2 2.3531(13) .
Se2 Cu3 2.3828(14) 3_565
Se3 P2 2.160(2) .
Se3 Cu4 2.3344(10) .
Se3 Cu3 2.3892(14) .
Se4 P1 2.174(2) 2_665
Se4 Cu2 2.3749(12) .
Se4 Cu3 2.3919(14) .
Cu1 Se1 2.3790(8) 2_665
Cu1 Se1 2.3790(8) 3_565
Cu2 Cu3 2.9113(16) 3_565
Cu2 Cu3 3.0332(16) .
Cu3 Se2 2.3827(14) 2_665
Cu3 Cu2 2.9115(16) 2_665
Cu3 Cu4 2.968(2) .
Cu4 Se3 2.3343(10) 3_565
Cu4 Se3 2.3344(10) 2_665
Cu4 Cu3 2.968(2) 3_565
Cu4 Cu3 2.968(2) 2_665
P1 O2 1.561(5) .
P1 O1 1.567(5) .
P1 Se4 2.173(2) 3_565
P2 O3 1.528(7) .
P2 O4 1.585(8) .
O1 C1 1.483(11) .
O2 C3 1.481(12) .
O3 C5 1.376(14) .
O4 C7 1.365(12) .
C1 C2 1.462(14) .
C3 C4 1.366(16) .
C5 C6 1.480(17) .
C7 C8 1.472(17) .
P3 F3 1.471(12) 3_565
P3 F3 1.472(13) 2_665
P3 F3 1.472(12) .
P3 F2 1.492(17) .
P3 F2 1.492(17) 2_665
P3 F2 1.492(17) 3_565
C10 C10 1.44(5) 12_556
C10 C10 1.60(5) 11_566
